data_4503789
loop_
_publ_author_name
'Podgajny, Robert'
'Nitek, Wojciech'
'Rams, Micha\/l'
'Sieklucka, Barbara'

_publ_section_title
;
 Testing the High Spin MnII9WV6Cluster as Building Block for
 Three-Dimensional Coordination Networks
;
_journal_issue 10
_journal_name_full 'Crystal Growth &amp; Design'
_journal_page_first 3817
_journal_paper_doi 10.1021/cg800470e
_journal_volume 8
_journal_year 2008
_chemical_compound_source 'synthesis as described'
_chemical_formula_moiety 'C80 H30 Mn9 N60 W6'
_chemical_formula_sum 'C132 H32 Mn9 N56 O26 W6'
_chemical_formula_weight 4415.7
_chemical_name_common RP284
_chemical_name_systematic
;
 ?
;
_space_group_IT_number 2
_symmetry_cell_setting triclinic
_symmetry_Int_Tables_number 2
_symmetry_space_group_name_Hall '-P 1'
_symmetry_space_group_name_H-M 'P -1'
_atom_sites_solution_hydrogens geom
_atom_sites_solution_primary direct
_atom_sites_solution_secondary difmap
_audit_creation_date 2008-05-05T08:20:38-00:00
_audit_creation_method 'WinGX routine CIF_UPDATE'
_cell_angle_alpha 103.5520(10)
_cell_angle_beta 115.3950(10)
_cell_angle_gamma 98.3060(10)
_cell_formula_units_Z 1
_cell_length_a 17.1569(2)
_cell_length_b 17.3835(2)
_cell_length_c 19.2530(2)
_cell_measurement_reflns_used 20297
_cell_measurement_temperature 100(2)
_cell_measurement_theta_max 30.034
_cell_measurement_theta_min 0.998
_cell_measurement_wavelength 0.71073
_cell_volume 4842.75(12)
_computing_cell_refinement 'HKL Scalepack (Otwinowski & Minor 1997)'
_computing_data_collection 'Collect (Nonius BV, 1997-2000)'
_computing_data_reduction 'HKL Denzo and Scalepack (Otwinowski & Minor 1997)'
_computing_molecular_graphics 'Ortep-3 for Windows (Farrugia, 1997)'
_computing_publication_material 'WinGX publication routines (Farrugia, 1999)'
_computing_structure_refinement 'SHELXL-97 (Sheldrick, 1997)'
_computing_structure_solution 'SHELXS-86 (Sheldrick, 1986)'
_diffrn_ambient_temperature 100(2)
_diffrn_detector_area_resol_mean 9
_diffrn_measured_fraction_theta_full 0.984
_diffrn_measured_fraction_theta_max 0.984
_diffrn_measurement_device '95mm CCD camera on \k-goniostat'
_diffrn_measurement_device_type KappaCCD
_diffrn_measurement_method CCD
_diffrn_orient_matrix_type 'by Nonius Collect from scalepack cell'
_diffrn_orient_matrix_UB_11 -0.0170043
_diffrn_orient_matrix_UB_12 0.0569461
_diffrn_orient_matrix_UB_13 0.0313377
_diffrn_orient_matrix_UB_21 0.0333266
_diffrn_orient_matrix_UB_22 0.0017237
_diffrn_orient_matrix_UB_23 0.0518001
_diffrn_orient_matrix_UB_31 0.0383845
_diffrn_orient_matrix_UB_32 0.0472797
_diffrn_orient_matrix_UB_33 -0.0022411
_diffrn_radiation_monochromator graphite
_diffrn_radiation_probe x-ray
_diffrn_radiation_type MoK\a
_diffrn_radiation_wavelength 0.71073
_diffrn_reflns_av_R_equivalents 0.0393
_diffrn_reflns_av_unetI/netI 0.077
_diffrn_reflns_limit_h_max 21
_diffrn_reflns_limit_h_min -24
_diffrn_reflns_limit_k_max 24
_diffrn_reflns_limit_k_min -24
_diffrn_reflns_limit_l_max 26
_diffrn_reflns_limit_l_min -25
_diffrn_reflns_number 42821
_diffrn_reflns_theta_full 29.92
_diffrn_reflns_theta_max 29.92
_diffrn_reflns_theta_min 1.24
_exptl_absorpt_coefficient_mu 4.177
_exptl_absorpt_correction_T_max 0.6801
_exptl_absorpt_correction_T_min 0.4216
_exptl_absorpt_correction_type multi-scan
_exptl_absorpt_process_details '(DENZO-SMN; Otwinowski & Minor, 1997)'
_exptl_crystal_colour brown
_exptl_crystal_density_diffrn 1.514
_exptl_crystal_density_method 'not measured'
_exptl_crystal_description prism
_exptl_crystal_F_000 2093
_exptl_crystal_size_max 0.25
_exptl_crystal_size_mid 0.18
_exptl_crystal_size_min 0.1
_refine_diff_density_max 5.509
_refine_diff_density_min -1.55
_refine_diff_density_rms 0.381
_refine_ls_extinction_coef 0.00256(13)
_refine_ls_extinction_expression Fc^*^=kFc[1+0.001xFc^2^\l^3^/sin(2\q)]^-1/4^
_refine_ls_extinction_method SHELXL
_refine_ls_goodness_of_fit_ref 1.065
_refine_ls_hydrogen_treatment constr
_refine_ls_matrix_type full
_refine_ls_number_parameters 923
_refine_ls_number_reflns 27604
_refine_ls_number_restraints 39
_refine_ls_restrained_S_all 1.067
_refine_ls_R_factor_all 0.0938
_refine_ls_R_factor_gt 0.0588
_refine_ls_shift/su_max 0.002
_refine_ls_shift/su_mean 0
_refine_ls_structure_factor_coef Fsqd
_refine_ls_weighting_details 'calc w=1/[\s^2^(Fo^2^)+(0.1005P)^2^+23.0350P] where P=(Fo^2^+2Fc^2^)/3'
_refine_ls_weighting_scheme calc
_refine_ls_wR_factor_gt 0.1513
_refine_ls_wR_factor_ref 0.1867
_reflns_number_gt 20030
_reflns_number_total 27604
_reflns_threshold_expression >2sigma(I)
_cod_data_source_file cg800470e_si_002.cif
_cod_data_source_block rp284
_cod_depositor_comments
;
The following automatic conversions were performed:

'_exptl_absorpt_correction_type' value 'Multi-scan' changed to
'multi-scan' according to
/home/saulius/struct/CIF-dictionaries/cif_core.dic dictionary named
'cif_core.dic' version 2.4.1 from 2010-06-29.

Automatic conversion script
Id: cif_fix_values 1715 2011-07-08 13:25:40Z adriana 
;
_cod_original_cell_volume 4842.74(9)
_cod_original_sg_symbol_H-M P-1
_cod_database_code 4503789

loop_
_symmetry_equiv_pos_as_xyz
'x, y, z'
'-x, -y, -z'

loop_
_atom_site_label
_atom_site_type_symbol
_atom_site_fract_x
_atom_site_fract_y
_atom_site_fract_z
_atom_site_U_iso_or_equiv
_atom_site_adp_type
_atom_site_occupancy
_atom_site_symmetry_multiplicity
_atom_site_calc_flag
_atom_site_refinement_flags
W1 W 0.329250(19) 0.708642(18) 0.368305(18) 0.01929(8) Uani 1 1 d .
W2 W 0.813368(18) 0.689048(17) 0.556306(17) 0.01773(8) Uani 1 1 d .
W3 W 0.576656(18) 0.676325(17) 0.812698(17) 0.01659(8) Uani 1 1 d .
Mn1 Mn 0.5 0.5 0.5 0.0150(3) Uani 1 2 d S
Mn2 Mn 0.22749(7) 0.63423(7) 0.58384(7) 0.0182(2) Uani 1 1 d .
Mn3 Mn 0.88392(7) 0.60631(7) 0.83021(7) 0.0224(2) Uani 1 1 d .
Mn4 Mn 0.55981(7) 0.65276(7) 0.24940(7) 0.0187(2) Uani 1 1 d .
Mn5 Mn 0.63144(8) 0.88546(7) 0.65747(7) 0.0230(2) Uani 1 1 d .
C11 C 0.4166(5) 0.6366(4) 0.4207(4) 0.0182(13) Uani 1 1 d .
N11 N 0.4612(4) 0.5993(4) 0.4517(4) 0.0219(12) Uani 1 1 d .
C12 C 0.2854(5) 0.6647(5) 0.4448(5) 0.0233(15) Uani 1 1 d .
N12 N 0.2645(5) 0.6418(4) 0.4876(4) 0.0287(15) Uani 1 1 d .
C13 C 0.2529(5) 0.5813(5) 0.2960(5) 0.0272(17) Uani 1 1 d .
N13 N 0.2109(5) 0.5156(4) 0.2555(4) 0.0300(15) Uani 1 1 d .
C14 C 0.4000(5) 0.6847(5) 0.2992(5) 0.0213(14) Uani 1 1 d .
N14 N 0.4435(5) 0.6739(4) 0.2675(4) 0.0247(13) Uani 1 1 d .
C15 C 0.4387(5) 0.7894(5) 0.4852(5) 0.0247(15) Uani 1 1 d .
N15 N 0.4995(5) 0.8304(4) 0.5467(4) 0.0302(15) Uani 1 1 d .
C16 C 0.2210(6) 0.7046(5) 0.2549(6) 0.0355(19) Uani 1 1 d .
N16 N 0.1637(7) 0.7037(6) 0.1949(6) 0.059(3) Uani 1 1 d .
C17 C 0.2574(8) 0.7884(6) 0.4031(6) 0.043(2) Uani 1 1 d .
N17 N 0.2171(8) 0.8304(7) 0.4209(7) 0.070(3) Uani 1 1 d .
C18 C 0.3699(7) 0.8210(5) 0.3474(6) 0.035(2) Uani 1 1 d .
N18 N 0.3935(7) 0.8793(5) 0.3359(6) 0.053(2) Uani 1 1 d .
C21 C 0.7003(5) 0.5994(4) 0.5411(4) 0.0206(14) Uani 1 1 d .
N21 N 0.6389(4) 0.5526(4) 0.5303(4) 0.0216(12) Uani 1 1 d .
C22 C 0.8079(5) 0.5694(5) 0.4864(5) 0.0209(14) Uani 1 1 d .
N22 N 0.8023(4) 0.5034(4) 0.4524(4) 0.0261(14) Uani 1 1 d .
C23 C 0.8533(5) 0.6696(5) 0.6721(5) 0.0238(15) Uani 1 1 d .
N23 N 0.8734(4) 0.6561(4) 0.7314(4) 0.0282(14) Uani 1 1 d .
C24 C 0.7002(5) 0.6786(4) 0.4426(5) 0.0211(14) Uani 1 1 d .
N24 N 0.6426(5) 0.6711(4) 0.3802(4) 0.0277(14) Uani 1 1 d .
C25 C 0.7355(5) 0.7585(5) 0.5956(5) 0.0235(15) Uani 1 1 d .
N25 N 0.6943(5) 0.7953(4) 0.6154(4) 0.0319(16) Uani 1 1 d .
C26 C 0.8619(6) 0.7291(6) 0.4803(6) 0.036(2) Uani 1 1 d .
N26 N 0.8876(6) 0.7492(7) 0.4399(6) 0.062(3) Uani 1 1 d .
C27 C 0.8953(6) 0.8128(6) 0.6299(7) 0.043(2) Uani 1 1 d .
N27 N 0.9391(7) 0.8796(6) 0.6696(8) 0.079(4) Uani 1 1 d .
C28 C 0.9503(5) 0.6819(5) 0.6030(5) 0.0282(17) Uani 1 1 d .
N28 N 1.0229(5) 0.6769(6) 0.6294(5) 0.047(2) Uani 1 1 d .
C31 C 0.5524(5) 0.6071(4) 0.6921(4) 0.0182(13) Uani 1 1 d .
N31 N 0.5373(4) 0.5735(4) 0.6280(4) 0.0218(12) Uani 1 1 d .
C32 C 0.4376(5) 0.6576(4) 0.7251(4) 0.0212(14) Uani 1 1 d .
N32 N 0.3645(4) 0.6490(4) 0.6798(4) 0.0280(14) Uani 1 1 d .
C33 C 0.7044(5) 0.6625(6) 0.8249(5) 0.0289(17) Uani 1 1 d .
N33 N 0.7724(5) 0.6545(5) 0.8322(4) 0.0332(16) Uani 1 1 d .
C34 C 0.5255(5) 0.5485(5) 0.7949(5) 0.0240(15) Uani 1 1 d .
N34 N 0.4990(5) 0.4807(4) 0.7851(4) 0.0271(14) Uani 1 1 d .
C35 C 0.5865(5) 0.7652(5) 0.7541(5) 0.0254(16) Uani 1 1 d .
N35 N 0.5934(5) 0.8119(4) 0.7216(4) 0.0333(16) Uani 1 1 d .
C36 C 0.5049(6) 0.7150(8) 0.8758(6) 0.051(3) Uani 1 1 d .
N36 N 0.4649(7) 0.7348(10) 0.9084(6) 0.092(5) Uani 1 1 d .
C37 C 0.6652(9) 0.7940(7) 0.9038(7) 0.057(3) Uani 1 1 d .
N37 N 0.7100(10) 0.8572(8) 0.9482(7) 0.095(5) Uani 1 1 d .
C38 C 0.6444(6) 0.6593(6) 0.9299(5) 0.0355(19) Uani 1 1 d .
N38 N 0.6807(7) 0.6515(6) 0.9922(5) 0.061(3) Uani 1 1 d .
N211 N 0.2572(5) 0.7749(4) 0.6169(4) 0.0240(13) Uani 1 1 d .
C212 C 0.3360(5) 0.8177(5) 0.6276(5) 0.0266(16) Uani 1 1 d .
H212 H 0.3756 0.7878 0.6203 0.032 Uiso 1 1 calc R
C213 C 0.3624(6) 0.9022(5) 0.6486(5) 0.0267(16) Uani 1 1 d .
H213 H 0.4194 0.9292 0.6567 0.032 Uiso 1 1 calc R
C214 C 0.3043(5) 0.9480(5) 0.6577(5) 0.0242(15) Uani 1 1 d .
C215 C 0.2229(6) 0.9043(5) 0.6462(5) 0.0280(17) Uani 1 1 d .
H215 H 0.1814 0.9324 0.6519 0.034 Uiso 1 1 calc R
C216 C 0.2026(5) 0.8189(5) 0.6263(5) 0.0285(17) Uani 1 1 d .
H216 H 0.1466 0.7903 0.619 0.034 Uiso 1 1 calc R
N311 N 0.9988(5) 0.5560(5) 0.8297(5) 0.0363(17) Uani 1 1 d .
C312 C 1.0000(6) 0.4789(6) 0.8294(6) 0.038(2) Uani 1 1 d .
H312 H 0.955 0.4472 0.8356 0.045 Uiso 1 1 calc R
C313 C 1.0645(6) 0.4432(6) 0.8204(6) 0.040(2) Uani 1 1 d .
H313 H 1.0624 0.3881 0.8199 0.048 Uiso 1 1 calc R
C314 C 1.1310(6) 0.4878(6) 0.8121(6) 0.0335(19) Uani 1 1 d .
C315 C 1.1351(7) 0.5707(6) 0.8206(7) 0.045(3) Uani 1 1 d .
H315 H 1.183 0.6056 0.8205 0.054 Uiso 1 1 calc R
C316 C 1.0675(7) 0.6013(6) 0.8292(7) 0.046(2) Uani 1 1 d .
H316 H 1.0711 0.6577 0.835 0.056 Uiso 1 1 calc R
N411 N 0.6144(5) 0.7894(4) 0.2781(4) 0.0248(13) Uani 1 1 d .
C412 C 0.7013(6) 0.8326(5) 0.3230(6) 0.0318(18) Uani 1 1 d .
H412 H 0.7447 0.8034 0.3409 0.038 Uiso 1 1 calc R
C413 C 0.7310(6) 0.9162(5) 0.3444(6) 0.0319(18) Uani 1 1 d .
H413 H 0.7934 0.9436 0.3765 0.038 Uiso 1 1 calc R
C414 C 0.6690(6) 0.9614(5) 0.3187(5) 0.0266(16) Uani 1 1 d .
C415 C 0.5781(6) 0.9171(5) 0.2704(5) 0.0304(17) Uani 1 1 d .
H415 H 0.5338 0.9449 0.2505 0.037 Uiso 1 1 calc R
C416 C 0.5533(5) 0.8320(5) 0.2517(5) 0.0286(17) Uani 1 1 d .
H416 H 0.4915 0.8027 0.2192 0.034 Uiso 1 1 calc R
N421 N 0.6768(4) 0.6164(4) 0.2341(4) 0.0240(13) Uani 1 1 d .
C422 C 0.7100(6) 0.5603(5) 0.2669(5) 0.0274(16) Uani 1 1 d .
H422 H 0.6898 0.544 0.3014 0.033 Uiso 1 1 calc R
C423 C 0.7707(6) 0.5256(5) 0.2535(5) 0.0298(18) Uani 1 1 d .
H423 H 0.7904 0.4852 0.2773 0.036 Uiso 1 1 calc R
C424 C 0.8036(5) 0.5494(5) 0.2050(5) 0.0288(17) Uani 1 1 d .
C425 C 0.7711(6) 0.6078(5) 0.1711(6) 0.0342(19) Uani 1 1 d .
H425 H 0.7923 0.6269 0.1382 0.041 Uiso 1 1 calc R
C426 C 0.7075(6) 0.6376(5) 0.1862(5) 0.0317(18) Uani 1 1 d .
H426 H 0.6839 0.6757 0.1607 0.038 Uiso 1 1 calc R
O21A O 0.0892(4) 0.6241(4) 0.5013(4) 0.0379(14) Uani 1 1 d D
C22A C 0.0201(13) 0.5537(12) 0.4431(12) 0.125(7) Uiso 1 1 d D
C23A C 0.0348(18) 0.5188(16) 0.3732(14) 0.157(10) Uiso 1 1 d D
O31A O 0.9013(4) 0.5679(4) 0.9354(4) 0.0412(15) Uani 1 1 d D
C32A C 0.8622(9) 0.4916(8) 0.9408(9) 0.075(4) Uiso 1 1 d D
C33A C 0.7713(11) 0.4855(12) 0.9298(13) 0.108(6) Uiso 1 1 d D
O31B O 0.9838(4) 0.7207(4) 0.9216(4) 0.0399(15) Uani 1 1 d D
C32B C 0.9818(18) 0.8039(12) 0.9198(17) 0.159(10) Uiso 1 1 d D
C33B C 1.0543(19) 0.8385(17) 0.8984(19) 0.174(11) Uiso 1 1 d D
O41A O 0.4968(4) 0.6508(4) 0.1227(3) 0.0327(13) Uani 1 1 d D
C42A C 0.4707(11) 0.5805(10) 0.0519(9) 0.094(5) Uiso 1 1 d D
C43A C 0.3945(13) 0.5860(13) -0.0230(11) 0.122(7) Uiso 1 1 d D
O51A O 0.6767(5) 0.9659(4) 0.6035(4) 0.0467(18) Uani 1 1 d D
C52A C 0.6248(12) 0.9666(11) 0.5200(9) 0.101(5) Uiso 1 1 d D
C53A C 0.6309(15) 0.8916(12) 0.4692(12) 0.119(7) Uiso 1 1 d D
O51B O 0.7620(4) 0.9512(5) 0.7674(4) 0.053(2) Uani 1 1 d D
C52B C 0.8258(13) 0.9171(12) 0.8148(11) 0.111(6) Uiso 1 1 d D
C53B C 0.878(2) 0.977(2) 0.9031(14) 0.207(14) Uiso 1 1 d D
O2 O 0.1857(4) 0.6420(3) 0.6768(3) 0.0245(11) Uani 1 1 d .
O5 O 0.5835(4) 0.9820(3) 0.7084(4) 0.0304(13) Uani 1 1 d .
O1A O 0.5441(6) 0.7815(6) 0.0810(6) 0.069(2) Uiso 1 1 d D
C2A C 0.6357(8) 0.8249(8) 0.1075(9) 0.068(3) Uiso 1 1 d D
C3A C 0.6440(9) 0.9106(8) 0.1034(9) 0.069(3) Uiso 1 1 d D
O1B O 0.6349(10) 1.0082(9) 0.8715(9) 0.131(5) Uiso 1 1 d D
C3B C 0.5115(15) 0.9453(15) 0.8771(15) 0.137(8) Uiso 1 1 d D
C2B C 0.5943(19) 1.0177(18) 0.9241(17) 0.193(13) Uiso 1 1 d D
O1C O 0.2864(6) 0.7366(6) 0.8339(5) 0.065(2) Uiso 1 1 d D
C2C C 0.298(2) 0.8236(13) 0.851(2) 0.203(14) Uiso 1 1 d D
C3C C 0.211(3) 0.840(2) 0.842(3) 0.28(2) Uiso 1 1 d D
O1D O 1.1159(18) 0.9415(16) 0.4718(16) 0.110(8) Uiso 0.5 1 d PD
C2D C 1.028(2) 0.943(3) 0.460(3) 0.156(19) Uiso 0.5 1 d PD
C3D C 1.011(4) 0.973(4) 0.529(4) 0.19(3) Uiso 0.5 1 d PD
O1E O 0.8466(13) 1.1011(12) 0.7668(12) 0.078(5) Uiso 0.5 1 d PD
C2E C 0.847(3) 1.0881(18) 0.6935(18) 0.109(12) Uiso 0.5 1 d PD
C3E C 0.8512(16) 1.0108(14) 0.6440(14) 0.055(6) Uiso 0.5 1 d PD
O1G O 1.1401(13) 0.7425(13) 1.0484(14) 0.090(6) Uiso 0.5 1 d PD
C2G C 1.2228(16) 0.8039(16) 1.078(2) 0.084(9) Uiso 0.5 1 d PD
C3G C 1.2946(18) 0.764(2) 1.085(2) 0.095(10) Uiso 0.5 1 d PD
O1F O 0.9910(10) 0.6922(11) 1.0691(11) 0.063(4) Uiso 0.5 1 d PD
C2F C 0.8915(10) 0.6819(10) 1.0569(10) 0.031(4) Uiso 0.5 1 d PD
C3F C 0.906(3) 0.758(3) 1.122(3) 0.20(3) Uiso 0.5 1 d PD

loop_
_atom_site_aniso_label
_atom_site_aniso_U_11
_atom_site_aniso_U_22
_atom_site_aniso_U_33
_atom_site_aniso_U_23
_atom_site_aniso_U_13
_atom_site_aniso_U_12
W1 0.02122(15) 0.02160(15) 0.02199(15) 0.01103(11) 0.01228(12) 0.01299(12)
W2 0.01593(14) 0.01825(15) 0.02111(15) 0.00695(11) 0.00994(11) 0.00658(11)
W3 0.01675(14) 0.01752(14) 0.01754(14) 0.00610(10) 0.00902(11) 0.00750(11)
Mn1 0.0135(6) 0.0159(7) 0.0172(7) 0.0065(5) 0.0075(6) 0.0065(5)
Mn2 0.0167(5) 0.0196(5) 0.0209(5) 0.0071(4) 0.0101(4) 0.0081(4)
Mn3 0.0182(5) 0.0299(6) 0.0210(5) 0.0087(5) 0.0096(4) 0.0112(5)
Mn4 0.0205(5) 0.0186(5) 0.0214(5) 0.0088(4) 0.0119(4) 0.0089(4)
Mn5 0.0254(6) 0.0187(5) 0.0292(6) 0.0079(5) 0.0161(5) 0.0091(5)
C11 0.019(3) 0.019(3) 0.020(3) 0.006(3) 0.012(3) 0.006(3)
N11 0.025(3) 0.018(3) 0.024(3) 0.009(2) 0.010(3) 0.011(3)
C12 0.031(4) 0.023(4) 0.025(4) 0.011(3) 0.020(3) 0.012(3)
N12 0.033(4) 0.026(3) 0.034(4) 0.007(3) 0.023(3) 0.009(3)
C13 0.027(4) 0.035(5) 0.028(4) 0.017(4) 0.014(3) 0.019(4)
N13 0.028(3) 0.032(4) 0.028(4) 0.006(3) 0.013(3) 0.009(3)
C14 0.023(3) 0.025(4) 0.025(4) 0.017(3) 0.013(3) 0.013(3)
N14 0.030(3) 0.027(3) 0.026(3) 0.014(3) 0.017(3) 0.012(3)
C15 0.031(4) 0.018(4) 0.028(4) 0.011(3) 0.013(3) 0.011(3)
N15 0.038(4) 0.019(3) 0.036(4) 0.011(3) 0.018(3) 0.013(3)
C16 0.041(5) 0.032(5) 0.037(5) 0.017(4) 0.016(4) 0.018(4)
N16 0.058(6) 0.048(5) 0.052(6) 0.023(4) 0.005(5) 0.024(5)
C17 0.067(7) 0.046(5) 0.041(5) 0.027(4) 0.033(5) 0.040(5)
N17 0.099(8) 0.093(8) 0.074(7) 0.049(6) 0.062(7) 0.083(7)
C18 0.052(6) 0.025(4) 0.039(5) 0.015(4) 0.023(4) 0.023(4)
N18 0.072(6) 0.030(4) 0.068(6) 0.021(4) 0.039(5) 0.022(4)
C21 0.024(4) 0.021(4) 0.022(3) 0.008(3) 0.012(3) 0.014(3)
N21 0.019(3) 0.023(3) 0.026(3) 0.009(3) 0.012(3) 0.008(3)
C22 0.016(3) 0.023(4) 0.027(4) 0.010(3) 0.012(3) 0.008(3)
N22 0.023(3) 0.031(4) 0.029(3) 0.010(3) 0.016(3) 0.011(3)
C23 0.019(3) 0.026(4) 0.026(4) 0.007(3) 0.011(3) 0.012(3)
N23 0.025(3) 0.040(4) 0.021(3) 0.012(3) 0.010(3) 0.016(3)
C24 0.023(4) 0.021(4) 0.029(4) 0.011(3) 0.018(3) 0.010(3)
N24 0.030(4) 0.032(4) 0.026(3) 0.014(3) 0.014(3) 0.013(3)
C25 0.026(4) 0.023(4) 0.023(4) 0.006(3) 0.013(3) 0.010(3)
N25 0.029(4) 0.031(4) 0.032(4) 0.004(3) 0.012(3) 0.016(3)
C26 0.025(4) 0.050(6) 0.037(5) 0.021(4) 0.016(4) 0.003(4)
N26 0.045(5) 0.090(8) 0.049(5) 0.032(5) 0.023(5) -0.003(5)
C27 0.033(5) 0.029(5) 0.058(6) 0.002(4) 0.024(5) 0.003(4)
N27 0.058(6) 0.043(6) 0.109(10) -0.018(6) 0.046(7) -0.010(5)
C28 0.020(4) 0.033(4) 0.032(4) 0.010(3) 0.014(3) 0.006(3)
N28 0.026(4) 0.059(5) 0.051(5) 0.008(4) 0.018(4) 0.018(4)
C31 0.016(3) 0.021(3) 0.017(3) 0.007(3) 0.006(3) 0.007(3)
N31 0.022(3) 0.024(3) 0.021(3) 0.010(3) 0.009(3) 0.007(3)
C32 0.023(4) 0.022(4) 0.022(4) 0.006(3) 0.014(3) 0.008(3)
N32 0.025(3) 0.035(4) 0.030(4) 0.010(3) 0.017(3) 0.012(3)
C33 0.020(4) 0.044(5) 0.021(4) 0.008(3) 0.009(3) 0.012(3)
N33 0.026(3) 0.052(5) 0.025(3) 0.013(3) 0.014(3) 0.015(3)
C34 0.023(4) 0.029(4) 0.022(4) 0.009(3) 0.010(3) 0.013(3)
N34 0.028(3) 0.025(4) 0.031(4) 0.014(3) 0.013(3) 0.010(3)
C35 0.030(4) 0.019(4) 0.026(4) 0.005(3) 0.012(3) 0.010(3)
N35 0.042(4) 0.024(4) 0.030(4) 0.011(3) 0.015(3) 0.007(3)
C36 0.030(5) 0.103(9) 0.023(4) 0.016(5) 0.014(4) 0.032(5)
N36 0.052(6) 0.193(15) 0.039(5) 0.024(7) 0.027(5) 0.065(8)
C37 0.083(9) 0.038(6) 0.035(5) -0.002(5) 0.030(6) -0.007(6)
N37 0.134(12) 0.065(8) 0.054(7) -0.008(6) 0.048(8) -0.030(8)
C38 0.035(5) 0.034(5) 0.032(5) 0.009(4) 0.011(4) 0.013(4)
N38 0.079(7) 0.072(7) 0.027(4) 0.025(4) 0.013(5) 0.037(6)
N211 0.034(4) 0.019(3) 0.030(3) 0.012(3) 0.021(3) 0.013(3)
C212 0.027(4) 0.025(4) 0.028(4) 0.005(3) 0.016(3) 0.006(3)
C213 0.031(4) 0.022(4) 0.034(4) 0.010(3) 0.020(4) 0.011(3)
C214 0.032(4) 0.019(4) 0.026(4) 0.008(3) 0.016(3) 0.009(3)
C215 0.032(4) 0.021(4) 0.039(5) 0.010(3) 0.022(4) 0.014(3)
C216 0.027(4) 0.026(4) 0.038(5) 0.009(3) 0.021(4) 0.006(3)
N311 0.036(4) 0.042(4) 0.054(5) 0.025(4) 0.032(4) 0.023(3)
C312 0.038(5) 0.042(5) 0.059(6) 0.027(5) 0.037(5) 0.022(4)
C313 0.043(5) 0.041(5) 0.060(6) 0.033(5) 0.033(5) 0.028(4)
C314 0.027(4) 0.037(5) 0.049(5) 0.024(4) 0.021(4) 0.018(4)
C315 0.051(6) 0.043(5) 0.079(8) 0.037(5) 0.050(6) 0.028(5)
C316 0.041(5) 0.040(5) 0.076(8) 0.027(5) 0.038(6) 0.019(4)
N411 0.031(3) 0.021(3) 0.024(3) 0.009(3) 0.013(3) 0.010(3)
C412 0.030(4) 0.025(4) 0.045(5) 0.014(4) 0.020(4) 0.010(3)
C413 0.027(4) 0.027(4) 0.043(5) 0.010(4) 0.017(4) 0.009(3)
C414 0.037(4) 0.022(4) 0.031(4) 0.011(3) 0.022(4) 0.013(3)
C415 0.033(4) 0.026(4) 0.038(5) 0.012(3) 0.020(4) 0.015(4)
C416 0.025(4) 0.027(4) 0.034(4) 0.011(3) 0.012(3) 0.013(3)
N421 0.028(3) 0.025(3) 0.027(3) 0.011(3) 0.017(3) 0.011(3)
C422 0.036(4) 0.028(4) 0.028(4) 0.015(3) 0.019(4) 0.016(4)
C423 0.037(4) 0.033(4) 0.042(5) 0.023(4) 0.029(4) 0.022(4)
C424 0.029(4) 0.032(4) 0.041(5) 0.016(4) 0.025(4) 0.016(3)
C425 0.046(5) 0.034(5) 0.044(5) 0.022(4) 0.033(4) 0.021(4)
C426 0.037(5) 0.039(5) 0.041(5) 0.028(4) 0.026(4) 0.022(4)
O21A 0.028(3) 0.047(4) 0.033(3) 0.010(3) 0.009(3) 0.018(3)
O31A 0.041(4) 0.061(4) 0.031(3) 0.024(3) 0.021(3) 0.016(3)
O31B 0.033(3) 0.036(3) 0.031(3) 0.003(3) 0.004(3) 0.008(3)
O41A 0.042(3) 0.033(3) 0.021(3) 0.008(2) 0.011(3) 0.017(3)
O51A 0.066(5) 0.036(4) 0.046(4) 0.010(3) 0.039(4) 0.001(3)
O51B 0.030(3) 0.062(5) 0.041(4) -0.005(3) 0.005(3) 0.013(3)
O2 0.025(3) 0.036(3) 0.025(3) 0.015(2) 0.018(2) 0.017(2)
O5 0.036(3) 0.022(3) 0.042(3) 0.015(2) 0.021(3) 0.015(2)

loop_
_atom_type_symbol
_atom_type_description
_atom_type_scat_dispersion_real
_atom_type_scat_dispersion_imag
_atom_type_scat_source
C C 0.0033 0.0016 'International Tables Vol C Tables 4.2.6.8 and 6.1.1.4'
H H 0 0 'International Tables Vol C Tables 4.2.6.8 and 6.1.1.4'
Mn Mn 0.3368 0.7283 'International Tables Vol C Tables 4.2.6.8 and 6.1.1.4'
N N 0.0061 0.0033 'International Tables Vol C Tables 4.2.6.8 and 6.1.1.4'
W W -0.849 6.8722 'International Tables Vol C Tables 4.2.6.8 and 6.1.1.4'
O O 0.0106 0.006 'International Tables Vol C Tables 4.2.6.8 and 6.1.1.4'

loop_
_geom_angle_atom_site_label_1
_geom_angle_atom_site_label_2
_geom_angle_atom_site_label_3
_geom_angle
_geom_angle_site_symmetry_1
_geom_angle_site_symmetry_3
C12 W1 C16 113.9(3) . .
C12 W1 C17 71.1(3) . .
C16 W1 C17 75.2(4) . .
C12 W1 C11 73.3(3) . .
C16 W1 C11 141.4(3) . .
C17 W1 C11 137.9(3) . .
C12 W1 C18 141.4(3) . .
C16 W1 C18 73.8(4) . .
C17 W1 C18 75.1(4) . .
C11 W1 C18 125.7(3) . .
C12 W1 C14 143.7(3) . .
C16 W1 C14 84.8(3) . .
C17 W1 C14 145.2(3) . .
C11 W1 C14 73.3(3) . .
C18 W1 C14 72.1(3) . .
C12 W1 C15 82.0(3) . .
C16 W1 C15 144.5(3) . .
C17 W1 C15 81.2(4) . .
C11 W1 C15 72.2(3) . .
C18 W1 C15 74.8(3) . .
C14 W1 C15 100.8(3) . .
C12 W1 C13 75.9(3) . .
C16 W1 C13 70.9(3) . .
C17 W1 C13 116.4(4) . .
C11 W1 C13 74.9(3) . .
C18 W1 C13 137.6(3) . .
C14 W1 C13 82.1(3) . .
C15 W1 C13 144.4(3) . .
C27 W2 C24 114.4(4) . .
C27 W2 C23 84.1(4) . .
C24 W2 C23 144.7(3) . .
C27 W2 C28 74.7(3) . .
C24 W2 C28 139.6(3) . .
C23 W2 C28 72.4(3) . .
C27 W2 C22 145.6(3) . .
C24 W2 C22 82.8(3) . .
C23 W2 C22 98.6(3) . .
C28 W2 C22 73.5(3) . .
C27 W2 C26 76.6(4) . .
C24 W2 C26 70.8(3) . .
C23 W2 C26 144.5(3) . .
C28 W2 C26 73.9(3) . .
C22 W2 C26 82.2(3) . .
C27 W2 C21 139.8(3) . .
C24 W2 C21 73.6(3) . .
C23 W2 C21 73.4(3) . .
C28 W2 C21 126.3(3) . .
C22 W2 C21 72.0(3) . .
C26 W2 C21 138.1(3) . .
C27 W2 C25 70.8(3) . .
C24 W2 C25 77.1(3) . .
C23 W2 C25 81.9(3) . .
C28 W2 C25 138.6(3) . .
C22 W2 C25 143.6(3) . .
C26 W2 C25 118.0(3) . .
C21 W2 C25 73.4(3) . .
C36 W3 C35 105.5(4) . .
C36 W3 C34 92.2(4) . .
C35 W3 C34 145.5(3) . .
C36 W3 C33 145.7(3) . .
C35 W3 C33 88.2(3) . .
C34 W3 C33 93.5(3) . .
C36 W3 C38 74.2(4) . .
C35 W3 C38 140.0(3) . .
C34 W3 C38 72.9(3) . .
C33 W3 C38 75.2(3) . .
C36 W3 C37 76.0(5) . .
C35 W3 C37 70.3(4) . .
C34 W3 C37 143.8(4) . .
C33 W3 C37 79.6(4) . .
C38 W3 C37 70.9(4) . .
C36 W3 C32 70.5(3) . .
C35 W3 C32 77.2(3) . .
C34 W3 C32 81.4(3) . .
C33 W3 C32 143.8(3) . .
C38 W3 C32 135.0(3) . .
C37 W3 C32 124.1(4) . .
C36 W3 C31 140.5(3) . .
C35 W3 C31 73.8(3) . .
C34 W3 C31 73.8(3) . .
C33 W3 C31 73.2(3) . .
C38 W3 C31 131.9(3) . .
C37 W3 C31 135.2(4) . .
C32 W3 C31 71.0(3) . .
N21 Mn1 N21 180.0000(10) 2_666 .
N21 Mn1 N11 89.7(2) 2_666 2_666
N21 Mn1 N11 90.3(2) . 2_666
N21 Mn1 N11 90.3(2) 2_666 .
N21 Mn1 N11 89.7(2) . .
N11 Mn1 N11 180.0(3) 2_666 .
N21 Mn1 N31 87.4(2) 2_666 2_666
N21 Mn1 N31 92.6(2) . 2_666
N11 Mn1 N31 93.6(2) 2_666 2_666
N11 Mn1 N31 86.4(2) . 2_666
N21 Mn1 N31 92.6(2) 2_666 .
N21 Mn1 N31 87.4(2) . .
N11 Mn1 N31 86.4(2) 2_666 .
N11 Mn1 N31 93.6(2) . .
N31 Mn1 N31 180.0000(10) 2_666 .
O21A Mn2 O2 86.1(2) . .
O21A Mn2 N32 173.2(2) . .
O2 Mn2 N32 87.2(2) . .
O21A Mn2 N12 90.1(3) . .
O2 Mn2 N12 172.3(2) . .
N32 Mn2 N12 96.4(3) . .
O21A Mn2 N22 90.8(2) . 2_666
O2 Mn2 N22 92.8(2) . 2_666
N32 Mn2 N22 91.0(3) . 2_666
N12 Mn2 N22 94.0(2) . 2_666
O21A Mn2 N211 88.5(2) . .
O2 Mn2 N211 88.8(2) . .
N32 Mn2 N211 89.9(3) . .
N12 Mn2 N211 84.3(2) . .
N22 Mn2 N211 178.2(2) 2_666 .
O31B Mn3 O31A 84.7(3) . .
O31B Mn3 N33 91.8(3) . .
O31A Mn3 N33 90.1(3) . .
O31B Mn3 N13 175.0(3) . 2_666
O31A Mn3 N13 91.2(3) . 2_666
N33 Mn3 N13 91.2(3) . 2_666
O31B Mn3 N23 90.4(3) . .
O31A Mn3 N23 175.0(3) . .
N33 Mn3 N23 89.2(3) . .
N13 Mn3 N23 93.7(3) 2_666 .
O31B Mn3 N311 88.2(3) . .
O31A Mn3 N311 89.0(3) . .
N33 Mn3 N311 179.1(3) . .
N13 Mn3 N311 88.8(3) 2_666 .
N23 Mn3 N311 91.6(3) . .
O41A Mn4 N34 93.2(2) . 2_666
O41A Mn4 N24 170.2(3) . .
N34 Mn4 N24 94.8(3) 2_666 .
O41A Mn4 N14 94.3(2) . .
N34 Mn4 N14 88.3(2) 2_666 .
N24 Mn4 N14 91.5(2) . .
O41A Mn4 N411 83.8(2) . .
N34 Mn4 N411 176.9(3) 2_666 .
N24 Mn4 N411 88.2(2) . .
N14 Mn4 N411 90.9(2) . .
O41A Mn4 N421 89.1(2) . .
N34 Mn4 N421 85.5(2) 2_666 .
N24 Mn4 N421 86.0(2) . .
N14 Mn4 N421 173.1(2) . .
N411 Mn4 N421 95.5(2) . .
O51A Mn5 N35 175.3(3) . .
O51A Mn5 O5 89.2(2) . .
N35 Mn5 O5 88.5(2) . .
O51A Mn5 O51B 84.8(3) . .
N35 Mn5 O51B 90.9(3) . .
O5 Mn5 O51B 84.6(3) . .
O51A Mn5 N15 91.8(3) . .
N35 Mn5 N15 92.4(3) . .
O5 Mn5 N15 91.7(2) . .
O51B Mn5 N15 174.9(3) . .
O51A Mn5 N25 89.1(3) . .
N35 Mn5 N25 92.8(3) . .
O5 Mn5 N25 174.1(3) . .
O51B Mn5 N25 89.7(3) . .
N15 Mn5 N25 94.0(3) . .
N11 C11 W1 176.1(6) . .
C11 N11 Mn1 159.4(6) . .
N12 C12 W1 178.0(7) . .
C12 N12 Mn2 164.2(6) . .
N13 C13 W1 177.1(7) . .
C13 N13 Mn3 173.4(7) . 2_666
N14 C14 W1 175.1(7) . .
C14 N14 Mn4 159.9(6) . .
N15 C15 W1 176.8(7) . .
C15 N15 Mn5 165.9(6) . .
N16 C16 W1 179.0(8) . .
N17 C17 W1 178.7(12) . .
N18 C18 W1 177.6(8) . .
N21 C21 W2 177.4(7) . .
C21 N21 Mn1 158.7(6) . .
N22 C22 W2 174.9(6) . .
C22 N22 Mn2 159.2(6) . 2_666
N23 C23 W2 177.2(7) . .
C23 N23 Mn3 166.9(7) . .
N24 C24 W2 176.2(6) . .
C24 N24 Mn4 164.2(6) . .
N25 C25 W2 179.1(7) . .
C25 N25 Mn5 170.2(7) . .
N26 C26 W2 179.1(10) . .
N27 C27 W2 179.7(10) . .
N28 C28 W2 178.0(8) . .
N31 C31 W3 176.7(6) . .
C31 N31 Mn1 176.2(6) . .
N32 C32 W3 178.9(7) . .
C32 N32 Mn2 174.5(6) . .
N33 C33 W3 179.0(8) . .
C33 N33 Mn3 165.7(8) . .
N34 C34 W3 179.2(7) . .
C34 N34 Mn4 173.3(6) . 2_666
N35 C35 W3 177.9(7) . .
C35 N35 Mn5 165.6(7) . .
N36 C36 W3 178.7(11) . .
N37 C37 W3 176.4(13) . .
N38 C38 W3 179.0(10) . .
C216 N211 C212 116.3(7) . .
C216 N211 Mn2 125.5(5) . .
C212 N211 Mn2 118.2(5) . .
N211 C212 C213 124.0(7) . .
C212 C213 C214 119.4(7) . .
C215 C214 C213 116.9(7) . .
C215 C214 C414 122.2(7) . 2_676
C213 C214 C414 120.8(7) . 2_676
C214 C215 C216 119.6(7) . .
N211 C216 C215 123.8(7) . .
C316 N311 C312 116.9(8) . .
C316 N311 Mn3 121.5(6) . .
C312 N311 Mn3 121.6(6) . .
N311 C312 C313 123.0(8) . .
C314 C313 C312 119.9(8) . .
C313 C314 C315 117.1(8) . .
C313 C314 C424 122.1(8) . 2_766
C315 C314 C424 120.8(8) . 2_766
C316 C315 C314 119.0(9) . .
N311 C316 C315 123.6(9) . .
C412 N411 C416 117.3(7) . .
C412 N411 Mn4 125.6(5) . .
C416 N411 Mn4 117.0(5) . .
N411 C412 C413 123.8(8) . .
C412 C413 C414 119.8(8) . .
C415 C414 C413 117.2(7) . .
C415 C414 C214 120.0(7) . 2_676
C413 C414 C214 122.8(8) . 2_676
C416 C415 C414 119.5(7) . .
N411 C416 C415 122.4(8) . .
C426 N421 C422 115.6(7) . .
C426 N421 Mn4 125.5(5) . .
C422 N421 Mn4 118.2(5) . .
N421 C422 C423 124.1(7) . .
C422 C423 C424 119.7(7) . .
C423 C424 C425 117.4(7) . .
C423 C424 C314 121.5(7) . 2_766
C425 C424 C314 121.1(7) . 2_766
C426 C425 C424 118.6(7) . .
N421 C426 C425 124.5(7) . .
C22A O21A Mn2 129.0(11) . .
O21A C22A C23A 112.2(17) . .
C32A O31A Mn3 131.6(7) . .
O31A C32A C33A 112.3(12) . .
C32B O31B Mn3 126.1(12) . .
O31B C32B C33B 109.0(18) . .
C42A O41A Mn4 125.6(8) . .
O41A C42A C43A 111.1(13) . .
C52A O51A Mn5 125.3(9) . .
O51A C52A C53A 103.4(13) . .
C52B O51B Mn5 127.8(10) . .
O51B C52B C53B 108.8(17) . .
O1A C2A C3A 111.9(11) . .
O1B C2B C3B 102.0(18) . .
O1C C2C C3C 107(2) . .
O1D C2D C3D 122(3) . .
O1D C2D C3D 127(4) . 2_776
C3D C2D C3D 60(5) . 2_776
C2D C3D C3D 67(3) . 2_776
C2D C3D C2D 120(5) . 2_776
C3D C3D C2D 53(3) 2_776 2_776
O1E C2E C3E 126(2) . .
O1G C2G C3G 110(2) . .
C3F C2F O1F 101(2) . .

loop_
_geom_bond_atom_site_label_1
_geom_bond_atom_site_label_2
_geom_bond_distance
_geom_bond_site_symmetry_2
W1 C12 2.152(7) .
W1 C16 2.153(9) .
W1 C17 2.159(9) .
W1 C11 2.160(7) .
W1 C18 2.163(9) .
W1 C14 2.166(7) .
W1 C15 2.167(8) .
W1 C13 2.170(9) .
W2 C27 2.144(9) .
W2 C24 2.159(8) .
W2 C23 2.159(8) .
W2 C28 2.161(8) .
W2 C22 2.161(7) .
W2 C26 2.162(8) .
W2 C21 2.169(8) .
W2 C25 2.173(7) .
W3 C36 2.142(9) .
W3 C35 2.142(8) .
W3 C34 2.156(8) .
W3 C33 2.157(8) .
W3 C38 2.166(9) .
W3 C37 2.168(11) .
W3 C32 2.170(8) .
W3 C31 2.174(7) .
Mn1 N21 2.187(6) 2_666
Mn1 N21 2.187(6) .
Mn1 N11 2.200(6) 2_666
Mn1 N11 2.200(6) .
Mn1 N31 2.248(6) 2_666
Mn1 N31 2.248(6) .
Mn2 O21A 2.168(6) .
Mn2 O2 2.179(5) .
Mn2 N32 2.210(7) .
Mn2 N12 2.226(7) .
Mn2 N22 2.243(7) 2_666
Mn2 N211 2.297(6) .
Mn3 O31B 2.186(6) .
Mn3 O31A 2.193(6) .
Mn3 N33 2.208(7) .
Mn3 N13 2.219(7) 2_666
Mn3 N23 2.219(7) .
Mn3 N311 2.272(7) .
Mn4 O41A 2.193(6) .
Mn4 N34 2.207(7) 2_666
Mn4 N24 2.211(7) .
Mn4 N14 2.232(7) .
Mn4 N411 2.264(6) .
Mn4 N421 2.302(6) .
Mn5 O51A 2.169(6) .
Mn5 N35 2.185(7) .
Mn5 O5 2.185(5) .
Mn5 O51B 2.205(7) .
Mn5 N15 2.206(8) .
Mn5 N25 2.217(7) .
C11 N11 1.138(9) .
C12 N12 1.153(10) .
C13 N13 1.138(11) .
N13 Mn3 2.219(7) 2_666
C14 N14 1.159(9) .
C15 N15 1.152(10) .
C16 N16 1.146(12) .
C17 N17 1.166(12) .
C18 N18 1.143(12) .
C21 N21 1.140(10) .
C22 N22 1.146(10) .
N22 Mn2 2.243(7) 2_666
C23 N23 1.135(10) .
C24 N24 1.143(10) .
C25 N25 1.141(10) .
C26 N26 1.141(12) .
C27 N27 1.156(13) .
C28 N28 1.152(11) .
C31 N31 1.129(9) .
C32 N32 1.141(10) .
C33 N33 1.147(10) .
C34 N34 1.138(10) .
N34 Mn4 2.207(7) 2_666
C35 N35 1.159(10) .
C36 N36 1.148(12) .
C37 N37 1.133(14) .
C38 N38 1.143(12) .
N211 C216 1.336(10) .
N211 C212 1.349(10) .
C212 C213 1.377(11) .
C213 C214 1.404(10) .
C214 C215 1.387(11) .
C214 C414 1.474(10) 2_676
C215 C216 1.394(11) .
N311 C316 1.325(12) .
N311 C312 1.341(11) .
C312 C313 1.398(11) .
C313 C314 1.373(12) .
C314 C315 1.400(13) .
C314 C424 1.488(11) 2_766
C315 C316 1.398(12) .
N411 C412 1.342(11) .
N411 C416 1.361(10) .
C412 C413 1.366(12) .
C413 C414 1.403(11) .
C414 C415 1.401(12) .
C414 C214 1.474(10) 2_676
C415 C416 1.391(11) .
N421 C426 1.335(10) .
N421 C422 1.347(10) .
C422 C423 1.361(11) .
C423 C424 1.387(11) .
C424 C425 1.390(12) .
C424 C314 1.488(11) 2_766
C425 C426 1.382(11) .
O21A C22A 1.399(15) .
C22A C23A 1.482(17) .
O31A C32A 1.444(13) .
C32A C33A 1.466(15) .
O31B C32B 1.460(17) .
C32B C33B 1.554(18) .
O41A C42A 1.445(14) .
C42A C43A 1.511(16) .
O51A C52A 1.469(14) .
C52A C53A 1.484(16) .
O51B C52B 1.403(15) .
C52B C53B 1.538(18) .
O1A C2A 1.445(13) .
C2A C3A 1.501(14) .
O1B C2B 1.447(18) .
C3B C2B 1.506(18) .
O1C C2C 1.435(18) .
C2C C3C 1.506(19) .
O1D C2D 1.435(19) .
C2D C3D 1.470(19) .
C2D C3D 1.70(7) 2_776
C3D C3D 1.59(12) 2_776
C3D C2D 1.70(7) 2_776
O1E C2E 1.376(18) .
C2E C3E 1.488(18) .
O1G C2G 1.434(18) .
C2G C3G 1.471(18) .
O1F C2F 1.596(16) .
C2F C3F 1.489(19) .

loop_
_geom_torsion_atom_site_label_1
_geom_torsion_atom_site_label_2
_geom_torsion_atom_site_label_3
_geom_torsion_atom_site_label_4
_geom_torsion
_geom_torsion_site_symmetry_1
_geom_torsion_site_symmetry_4
C216 N211 C212 C213 1.1(12) . .
N211 C212 C213 C214 -1.6(13) . .
C212 C213 C214 C215 1.1(12) . .
C212 C213 C214 C414 179.1(8) . 2_676
C213 C214 C215 C216 -0.2(12) . .
C414 C214 C215 C216 -178.2(8) 2_676 .
C212 N211 C216 C215 -0.1(12) . .
C214 C215 C216 N211 -0.3(13) . .
N311 C312 C313 C314 0.7(16) . .
C312 C313 C314 C315 5.6(15) . .
C312 C313 C314 C424 -174.5(9) . 2_766
C313 C314 C315 C316 -5.8(16) . .
C424 C314 C315 C316 174.2(10) 2_766 .
C312 N311 C316 C315 6.3(17) . .
C314 C315 C316 N311 -0.1(18) . .
N411 C412 C413 C414 -0.3(14) . .
C412 C413 C414 C415 -1.0(12) . .
C412 C413 C414 C214 177.4(8) . 2_676
C413 C414 C415 C416 1.4(12) . .
C214 C414 C415 C416 -177.1(7) 2_676 .
C412 N411 C416 C415 -0.8(12) . .
C414 C415 C416 N411 -0.5(13) . .
N421 C422 C423 C424 1.6(14) . .
C422 C423 C424 C425 -0.9(13) . .
C422 C423 C424 C314 -179.2(8) . 2_766
C423 C424 C425 C426 -1.1(13) . .
C314 C424 C425 C426 177.2(9) 2_766 .
C422 N421 C426 C425 -2.0(13) . .
C424 C425 C426 N421 2.7(15) . .
